data_7016231
loop_
_publ_author_name
'Kreitner, Christoph'
'Geier, Stephen J.'
'Stanlake, Louisa J. E.'
'Caputo, Christopher B.'
'Stephan, Douglas W.'

_publ_section_title
;
 Ring openings of lactone and ring contractions of lactide by
 frustrated Lewis pairs.
;
_journal_issue 25
_journal_name_full 'Dalton transactions (Cambridge, England : 2003)'
_journal_page_first 6771
_journal_page_last 6777
_journal_paper_doi 10.1039/c1dt10449g
_journal_volume 40
_journal_year 2011
_chemical_formula_sum 'C35 H27 B F15 N O3'
_chemical_formula_weight 805.39
_chemical_name_systematic
;
?
;
_space_group_IT_number 2
_symmetry_cell_setting triclinic
_symmetry_space_group_name_Hall '-P 1'
_symmetry_space_group_name_H-M 'P -1'
_atom_sites_solution_hydrogens geom
_atom_sites_solution_primary direct
_atom_sites_solution_secondary difmap
_audit_creation_method SHELXL-97
_cell_angle_alpha 73.412(2)
_cell_angle_beta 69.794(2)
_cell_angle_gamma 80.586(2)
_cell_formula_units_Z 2
_cell_length_a 10.5600(5)
_cell_length_b 12.7148(6)
_cell_length_c 14.0599(7)
_cell_measurement_reflns_used 7545
_cell_measurement_temperature 150(2)
_cell_measurement_theta_max 26.72
_cell_measurement_theta_min 2.58
_cell_volume 1693.45(14)
_computing_cell_refinement 'Bruker SAINT'
_computing_data_collection 'Bruker APEX2'
_computing_data_reduction 'Bruker SAINT'
_computing_molecular_graphics 'Bruker SHELXTL'
_computing_publication_material 'Bruker SHELXTL'
_computing_structure_refinement 'SHELXL-97 (Sheldrick, 1997)'
_computing_structure_solution 'SHELXS-97 (Sheldrick, 1990)'
_diffrn_ambient_temperature 150(2)
_diffrn_measured_fraction_theta_full 0.997
_diffrn_measured_fraction_theta_max 0.997
_diffrn_measurement_device_type 'Bruker APEX-II CCD'
_diffrn_measurement_method '\f and \w scans'
_diffrn_radiation_monochromator graphite
_diffrn_radiation_source 'fine-focus sealed tube'
_diffrn_radiation_type MoK\a
_diffrn_radiation_wavelength 0.71073
_diffrn_reflns_av_R_equivalents 0.0315
_diffrn_reflns_av_sigmaI/netI 0.0385
_diffrn_reflns_limit_h_max 13
_diffrn_reflns_limit_h_min -13
_diffrn_reflns_limit_k_max 16
_diffrn_reflns_limit_k_min -16
_diffrn_reflns_limit_l_max 17
_diffrn_reflns_limit_l_min -18
_diffrn_reflns_number 28231
_diffrn_reflns_theta_full 27.54
_diffrn_reflns_theta_max 27.54
_diffrn_reflns_theta_min 2.01
_diffrn_standards_number 0
_exptl_absorpt_coefficient_mu 0.155
_exptl_absorpt_correction_T_max 0.7456
_exptl_absorpt_correction_T_min 0.6892
_exptl_absorpt_correction_type multi-scan
_exptl_crystal_colour colourless
_exptl_crystal_density_diffrn 1.579
_exptl_crystal_density_method 'not measured'
_exptl_crystal_description plate
_exptl_crystal_F_000 816
_exptl_crystal_size_max 0.34
_exptl_crystal_size_mid 0.18
_exptl_crystal_size_min 0.07
_refine_diff_density_max 0.597
_refine_diff_density_min -0.444
_refine_diff_density_rms 0.051
_refine_ls_extinction_method none
_refine_ls_goodness_of_fit_ref 1.023
_refine_ls_hydrogen_treatment constr
_refine_ls_matrix_type full
_refine_ls_number_parameters 496
_refine_ls_number_reflns 7793
_refine_ls_number_restraints 0
_refine_ls_restrained_S_all 1.023
_refine_ls_R_factor_all 0.0725
_refine_ls_R_factor_gt 0.0440
_refine_ls_shift/su_max 0.000
_refine_ls_shift/su_mean 0.000
_refine_ls_structure_factor_coef Fsqd
_refine_ls_weighting_details 'calc w=1/[\s^2^(Fo^2^)+(0.0455P)^2^+0.8903P] where P=(Fo^2^+2Fc^2^)/3'
_refine_ls_weighting_scheme calc
_refine_ls_wR_factor_gt 0.0996
_refine_ls_wR_factor_ref 0.1133
_reflns_number_gt 5426
_reflns_number_total 7793
_reflns_threshold_expression >2sigma(I)
_cod_data_source_file c1dt10449g.txt
_cod_data_source_block ck002_0m
_cod_depositor_comments
;
The following automatic conversions were performed:

'_symmetry_cell_setting' value 'Triclinic' changed to 'triclinic'
according to /home/saulius/struct/CIF-dictionaries/cif_core.dic
dictionary named 'cif_core.dic' version 2.4.1 from 2010-06-29.

Automatic conversion script
Id: cif_fix_values 1715 2011-07-08 13:25:40Z adriana 
;
_cod_original_sg_symbol_H-M P-1
_cod_database_code 7016231

loop_
_symmetry_equiv_pos_as_xyz
'x, y, z'
'-x, -y, -z'

loop_
_atom_site_label
_atom_site_type_symbol
_atom_site_fract_x
_atom_site_fract_y
_atom_site_fract_z
_atom_site_U_iso_or_equiv
_atom_site_adp_type
_atom_site_occupancy
_atom_site_symmetry_multiplicity
_atom_site_calc_flag
_atom_site_refinement_flags
_atom_site_disorder_assembly
_atom_site_disorder_group
B1 B 0.8281(2) 0.31902(17) 0.32670(16) 0.0206(4) Uani 1 1 d . . .
N1 N 1.02721(16) 0.79486(13) 0.27702(12) 0.0254(4) Uani 1 1 d . . .
O1 O 0.76979(12) 0.41763(10) 0.37174(9) 0.0223(3) Uani 1 1 d . . .
O1S O 0.4233(3) 0.8381(3) 0.1876(3) 0.1338(14) Uani 1 1 d . . .
O2 O 0.81173(14) 0.34474(11) 0.52395(11) 0.0316(3) Uani 1 1 d . . .
F2 F 0.54051(11) 0.30237(9) 0.38441(9) 0.0320(3) Uani 1 1 d . . .
F3 F 0.39076(11) 0.14764(10) 0.53303(10) 0.0387(3) Uani 1 1 d . . .
F4 F 0.50861(13) -0.02579(10) 0.64557(10) 0.0423(3) Uani 1 1 d . . .
F5 F 0.78181(13) -0.04269(11) 0.60280(11) 0.0501(4) Uani 1 1 d . . .
F6 F 0.93306(11) 0.10940(10) 0.45767(9) 0.0379(3) Uani 1 1 d . . .
F8 F 1.03597(11) 0.45188(9) 0.34303(9) 0.0321(3) Uani 1 1 d . . .
F9 F 1.30166(11) 0.41912(10) 0.26683(9) 0.0361(3) Uani 1 1 d . . .
F10 F 1.41536(12) 0.24944(12) 0.17551(10) 0.0454(3) Uani 1 1 d . . .
F11 F 1.25196(12) 0.11433(10) 0.15883(10) 0.0401(3) Uani 1 1 d . . .
F12 F 0.98385(11) 0.14677(9) 0.23306(9) 0.0296(3) Uani 1 1 d . . .
F14 F 0.70844(11) 0.18806(9) 0.22979(8) 0.0301(3) Uani 1 1 d . . .
F15 F 0.68324(12) 0.25348(10) 0.04005(9) 0.0362(3) Uani 1 1 d . . .
F16 F 0.75249(14) 0.45514(11) -0.08358(9) 0.0451(3) Uani 1 1 d . . .
F17 F 0.85936(13) 0.59064(10) -0.01541(9) 0.0407(3) Uani 1 1 d . . .
F18 F 0.89544(12) 0.52476(9) 0.17133(9) 0.0313(3) Uani 1 1 d . . .
C1 C 0.74557(18) 0.21399(15) 0.41098(14) 0.0212(4) Uani 1 1 d . . .
C1S C 0.4967(4) 0.7640(3) 0.2561(3) 0.0850(11) Uani 1 1 d . . .
H1SA H 0.5655 0.8026 0.2638 0.102 Uiso 1 1 calc R . .
H1SB H 0.4340 0.7327 0.3262 0.102 Uiso 1 1 calc R . .
C2 C 0.60585(18) 0.21767(15) 0.43635(14) 0.0233(4) Uani 1 1 d . . .
C2S C 0.5594(5) 0.6797(4) 0.2001(3) 0.1016(14) Uani 1 1 d . . .
H2SA H 0.6544 0.6615 0.1996 0.122 Uiso 1 1 calc R . .
H2SB H 0.5100 0.6120 0.2343 0.122 Uiso 1 1 calc R . .
C3 C 0.52615(19) 0.13880(16) 0.51314(15) 0.0269(4) Uani 1 1 d . . .
C3S C 0.5544(5) 0.7223(4) 0.0947(3) 0.1059(14) Uani 1 1 d . . .
H3SA H 0.6471 0.7279 0.0443 0.127 Uiso 1 1 calc R . .
H3SB H 0.5063 0.6731 0.0776 0.127 Uiso 1 1 calc R . .
C4 C 0.5846(2) 0.05069(16) 0.56993(15) 0.0290(4) Uani 1 1 d . . .
C4S C 0.4841(5) 0.8282(4) 0.0896(4) 0.1021(14) Uani 1 1 d . . .
H4SA H 0.5483 0.8861 0.0501 0.122 Uiso 1 1 calc R . .
H4SB H 0.4161 0.8361 0.0537 0.122 Uiso 1 1 calc R . .
C5 C 0.7226(2) 0.04256(16) 0.54781(15) 0.0303(5) Uani 1 1 d . . .
C6 C 0.79901(19) 0.12343(16) 0.47036(15) 0.0257(4) Uani 1 1 d . . .
C7 C 0.99412(18) 0.29951(15) 0.29417(13) 0.0214(4) Uani 1 1 d . . .
C8 C 1.08277(19) 0.36498(15) 0.29975(14) 0.0232(4) Uani 1 1 d . . .
C9 C 1.22224(19) 0.34955(17) 0.26105(15) 0.0269(4) Uani 1 1 d . . .
C10 C 1.28052(19) 0.26555(18) 0.21359(15) 0.0301(5) Uani 1 1 d . . .
C11 C 1.1973(2) 0.19799(16) 0.20508(15) 0.0274(4) Uani 1 1 d . . .
C12 C 1.05967(19) 0.21655(15) 0.24449(14) 0.0234(4) Uani 1 1 d . . .
C13 C 0.79889(17) 0.35439(15) 0.21322(14) 0.0213(4) Uani 1 1 d . . .
C14 C 0.74670(18) 0.28981(15) 0.17332(14) 0.0236(4) Uani 1 1 d . . .
C15 C 0.73119(19) 0.32195(17) 0.07523(15) 0.0268(4) Uani 1 1 d . . .
C16 C 0.7671(2) 0.42357(17) 0.01217(15) 0.0297(4) Uani 1 1 d . . .
C17 C 0.8204(2) 0.49138(16) 0.04677(15) 0.0284(4) Uani 1 1 d . . .
C18 C 0.83617(18) 0.45586(15) 0.14476(14) 0.0240(4) Uani 1 1 d . . .
C19 C 0.75972(18) 0.41712(16) 0.46778(14) 0.0237(4) Uani 1 1 d . . .
C20 C 0.67878(19) 0.51649(16) 0.50256(15) 0.0270(4) Uani 1 1 d . . .
H20A H 0.6205 0.4933 0.5761 0.032 Uiso 1 1 calc R . .
H20B H 0.6194 0.5498 0.4589 0.032 Uiso 1 1 calc R . .
C21 C 0.77099(19) 0.60220(16) 0.49367(14) 0.0247(4) Uani 1 1 d . . .
H21A H 0.7173 0.6549 0.5351 0.030 Uiso 1 1 calc R . .
H21B H 0.8428 0.5648 0.5244 0.030 Uiso 1 1 calc R . .
C22 C 0.83709(19) 0.66594(16) 0.38117(14) 0.0237(4) Uani 1 1 d . . .
H22A H 0.8924 0.6146 0.3388 0.028 Uiso 1 1 calc R . .
H22B H 0.7667 0.7054 0.3496 0.028 Uiso 1 1 calc R . .
C23 C 0.92584(19) 0.74749(16) 0.38292(14) 0.0254(4) Uani 1 1 d . . .
H23A H 0.9760 0.7106 0.4328 0.031 Uiso 1 1 calc R . .
H23B H 0.8670 0.8089 0.4093 0.031 Uiso 1 1 calc R . .
C24 C 1.1356(2) 0.70612(17) 0.24867(17) 0.0324(5) Uani 1 1 d . . .
H24A H 1.2018 0.7355 0.1808 0.049 Uiso 1 1 calc R . .
H24B H 1.0947 0.6444 0.2445 0.049 Uiso 1 1 calc R . .
H24C H 1.1809 0.6806 0.3022 0.049 Uiso 1 1 calc R . .
C25 C 1.0960(2) 0.88272(18) 0.29015(18) 0.0348(5) Uani 1 1 d . . .
H25A H 1.1623 0.9146 0.2232 0.052 Uiso 1 1 calc R . .
H25B H 1.1420 0.8500 0.3426 0.052 Uiso 1 1 calc R . .
H25C H 1.0281 0.9405 0.3131 0.052 Uiso 1 1 calc R . .
C26 C 0.9576(2) 0.84327(16) 0.19559(15) 0.0268(4) Uani 1 1 d . . .
C27 C 0.8600(2) 0.92928(17) 0.21046(17) 0.0348(5) Uani 1 1 d . . .
H27A H 0.8379 0.9566 0.2709 0.042 Uiso 1 1 calc R . .
C28 C 0.7946(3) 0.97514(19) 0.13616(19) 0.0425(6) Uani 1 1 d . . .
H28A H 0.7269 1.0338 0.1460 0.051 Uiso 1 1 calc R . .
C29 C 0.8280(3) 0.9357(2) 0.04785(18) 0.0430(6) Uani 1 1 d . . .
H29A H 0.7848 0.9684 -0.0038 0.052 Uiso 1 1 calc R . .
C30 C 0.9233(3) 0.8494(2) 0.03508(18) 0.0466(6) Uani 1 1 d . . .
H30A H 0.9447 0.8214 -0.0249 0.056 Uiso 1 1 calc R . .
C31 C 0.9888(2) 0.8024(2) 0.10907(17) 0.0379(5) Uani 1 1 d . . .
H31A H 1.0548 0.7425 0.1000 0.046 Uiso 1 1 calc R . .

loop_
_atom_site_aniso_label
_atom_site_aniso_U_11
_atom_site_aniso_U_22
_atom_site_aniso_U_33
_atom_site_aniso_U_23
_atom_site_aniso_U_13
_atom_site_aniso_U_12
B1 0.0230(10) 0.0175(10) 0.0194(10) -0.0027(8) -0.0063(8) -0.0003(8)
N1 0.0270(8) 0.0235(9) 0.0244(8) -0.0063(7) -0.0051(7) -0.0042(7)
O1 0.0264(7) 0.0194(7) 0.0193(6) -0.0045(5) -0.0055(5) -0.0008(5)
O1S 0.0787(19) 0.089(2) 0.173(3) -0.040(2) 0.031(2) 0.0173(16)
O2 0.0401(8) 0.0293(8) 0.0266(7) -0.0053(6) -0.0147(6) 0.0008(6)
F2 0.0243(6) 0.0275(6) 0.0357(7) -0.0001(5) -0.0077(5) 0.0037(5)
F3 0.0227(6) 0.0369(7) 0.0459(7) -0.0057(6) -0.0002(5) -0.0050(5)
F4 0.0437(7) 0.0347(7) 0.0346(7) 0.0062(6) -0.0008(6) -0.0166(6)
F5 0.0450(8) 0.0388(8) 0.0469(8) 0.0221(6) -0.0168(6) -0.0029(6)
F6 0.0269(6) 0.0380(7) 0.0366(7) 0.0112(5) -0.0119(5) -0.0018(5)
F8 0.0320(6) 0.0295(6) 0.0392(7) -0.0138(5) -0.0120(5) -0.0033(5)
F9 0.0306(6) 0.0486(8) 0.0301(6) -0.0037(6) -0.0101(5) -0.0157(5)
F10 0.0212(6) 0.0653(9) 0.0416(7) -0.0136(7) -0.0010(5) -0.0006(6)
F11 0.0352(7) 0.0380(7) 0.0405(7) -0.0169(6) -0.0026(6) 0.0078(6)
F12 0.0316(6) 0.0230(6) 0.0333(6) -0.0092(5) -0.0074(5) -0.0021(5)
F14 0.0390(6) 0.0255(6) 0.0255(6) -0.0037(5) -0.0089(5) -0.0094(5)
F15 0.0387(7) 0.0472(8) 0.0286(6) -0.0138(6) -0.0123(5) -0.0077(6)
F16 0.0617(9) 0.0515(8) 0.0215(6) -0.0008(6) -0.0194(6) -0.0034(7)
F17 0.0541(8) 0.0299(7) 0.0267(6) 0.0078(5) -0.0094(6) -0.0056(6)
F18 0.0404(7) 0.0245(6) 0.0272(6) -0.0015(5) -0.0093(5) -0.0092(5)
C1 0.0257(9) 0.0197(9) 0.0169(9) -0.0052(7) -0.0047(7) -0.0017(7)
C1S 0.084(3) 0.092(3) 0.073(2) -0.038(2) -0.006(2) 0.001(2)
C2 0.0255(9) 0.0195(10) 0.0226(9) -0.0048(8) -0.0061(8) 0.0005(7)
C2S 0.122(3) 0.109(3) 0.066(2) -0.041(2) -0.023(2) 0.033(3)
C3 0.0231(9) 0.0278(11) 0.0275(10) -0.0095(9) -0.0025(8) -0.0030(8)
C3S 0.136(4) 0.118(4) 0.078(3) -0.044(3) -0.048(3) 0.016(3)
C4 0.0337(11) 0.0253(11) 0.0208(10) -0.0007(8) 0.0003(8) -0.0111(9)
C4S 0.120(4) 0.092(3) 0.125(4) -0.026(3) -0.078(3) -0.008(3)
C5 0.0366(11) 0.0234(11) 0.0250(10) 0.0034(8) -0.0105(9) -0.0011(9)
C6 0.0239(9) 0.0260(10) 0.0233(10) -0.0019(8) -0.0065(8) -0.0007(8)
C7 0.0244(9) 0.0199(9) 0.0157(9) 0.0011(7) -0.0055(7) -0.0019(7)
C8 0.0269(9) 0.0207(10) 0.0195(9) -0.0016(8) -0.0075(8) -0.0012(8)
C9 0.0272(10) 0.0315(11) 0.0200(9) 0.0026(8) -0.0087(8) -0.0093(8)
C10 0.0200(9) 0.0401(12) 0.0207(10) 0.0004(9) -0.0020(8) -0.0005(8)
C11 0.0299(10) 0.0251(10) 0.0207(10) -0.0038(8) -0.0040(8) 0.0036(8)
C12 0.0269(9) 0.0202(10) 0.0195(9) 0.0003(7) -0.0062(8) -0.0040(8)
C13 0.0200(8) 0.0208(9) 0.0197(9) -0.0041(7) -0.0042(7) 0.0013(7)
C14 0.0224(9) 0.0218(10) 0.0215(9) -0.0020(8) -0.0033(7) -0.0020(7)
C15 0.0242(9) 0.0345(11) 0.0228(10) -0.0114(9) -0.0067(8) 0.0005(8)
C16 0.0314(10) 0.0368(12) 0.0164(9) -0.0028(8) -0.0082(8) 0.0037(9)
C17 0.0317(10) 0.0238(10) 0.0205(10) 0.0022(8) -0.0042(8) 0.0009(8)
C18 0.0244(9) 0.0219(10) 0.0225(9) -0.0051(8) -0.0043(8) -0.0001(8)
C19 0.0235(9) 0.0237(10) 0.0218(10) -0.0038(8) -0.0040(8) -0.0064(8)
C20 0.0247(9) 0.0285(11) 0.0238(10) -0.0079(8) -0.0014(8) -0.0027(8)
C21 0.0265(9) 0.0250(10) 0.0212(9) -0.0071(8) -0.0050(8) -0.0009(8)
C22 0.0248(9) 0.0235(10) 0.0215(9) -0.0059(8) -0.0054(7) -0.0016(8)
C23 0.0271(10) 0.0274(10) 0.0204(9) -0.0084(8) -0.0042(8) -0.0011(8)
C24 0.0274(10) 0.0309(11) 0.0332(11) -0.0099(9) -0.0023(9) 0.0008(9)
C25 0.0379(11) 0.0311(12) 0.0388(12) -0.0082(10) -0.0128(10) -0.0106(9)
C26 0.0316(10) 0.0252(10) 0.0228(10) -0.0026(8) -0.0069(8) -0.0096(8)
C27 0.0477(13) 0.0276(11) 0.0339(12) -0.0082(9) -0.0180(10) -0.0034(10)
C28 0.0556(14) 0.0289(12) 0.0497(15) -0.0049(11) -0.0293(12) -0.0022(10)
C29 0.0526(14) 0.0471(15) 0.0332(12) 0.0028(11) -0.0215(11) -0.0196(12)
C30 0.0498(14) 0.0657(18) 0.0279(12) -0.0161(12) -0.0093(10) -0.0129(13)
C31 0.0365(12) 0.0487(14) 0.0301(12) -0.0166(10) -0.0062(9) -0.0045(10)

loop_
_atom_type_symbol
_atom_type_description
_atom_type_scat_dispersion_real
_atom_type_scat_dispersion_imag
_atom_type_scat_source
C C 0.0033 0.0016 'International Tables Vol C Tables 4.2.6.8 and 6.1.1.4'
H H 0.0000 0.0000 'International Tables Vol C Tables 4.2.6.8 and 6.1.1.4'
N N 0.0061 0.0033 'International Tables Vol C Tables 4.2.6.8 and 6.1.1.4'
O O 0.0106 0.0060 'International Tables Vol C Tables 4.2.6.8 and 6.1.1.4'
B B 0.0013 0.0007 'International Tables Vol C Tables 4.2.6.8 and 6.1.1.4'
F F 0.0171 0.0103 'International Tables Vol C Tables 4.2.6.8 and 6.1.1.4'

loop_
_geom_angle_atom_site_label_1
_geom_angle_atom_site_label_2
_geom_angle_atom_site_label_3
_geom_angle
_geom_angle_site_symmetry_1
_geom_angle_site_symmetry_3
_geom_angle_publ_flag
O1 B1 C1 106.13(14) . . ?
O1 B1 C7 114.29(15) . . ?
C1 B1 C7 114.88(15) . . ?
O1 B1 C13 103.50(14) . . ?
C1 B1 C13 113.95(15) . . ?
C7 B1 C13 103.70(14) . . ?
C26 N1 C24 112.94(15) . . ?
C26 N1 C25 110.21(15) . . ?
C24 N1 C25 106.40(15) . . ?
C26 N1 C23 110.97(14) . . ?
C24 N1 C23 108.55(15) . . ?
C25 N1 C23 107.53(15) . . ?
C19 O1 B1 122.32(14) . . ?
C4S O1S C1S 109.1(3) . . ?
C6 C1 C2 113.62(16) . . ?
C6 C1 B1 126.37(16) . . ?
C2 C1 B1 119.62(16) . . ?
C2S C1S O1S 102.2(3) . . ?
C2S C1S H1SA 111.3 . . ?
O1S C1S H1SA 111.3 . . ?
C2S C1S H1SB 111.3 . . ?
O1S C1S H1SB 111.3 . . ?
H1SA C1S H1SB 109.2 . . ?
F2 C2 C3 116.29(16) . . ?
F2 C2 C1 119.70(16) . . ?
C3 C2 C1 124.02(17) . . ?
C3S C2S C1S 107.5(4) . . ?
C3S C2S H2SA 110.2 . . ?
C1S C2S H2SA 110.2 . . ?
C3S C2S H2SB 110.2 . . ?
C1S C2S H2SB 110.2 . . ?
H2SA C2S H2SB 108.5 . . ?
F3 C3 C4 119.47(17) . . ?
F3 C3 C2 120.66(17) . . ?
C4 C3 C2 119.88(18) . . ?
C4S C3S C2S 106.9(4) . . ?
C4S C3S H3SA 110.3 . . ?
C2S C3S H3SA 110.3 . . ?
C4S C3S H3SB 110.3 . . ?
C2S C3S H3SB 110.3 . . ?
H3SA C3S H3SB 108.6 . . ?
F4 C4 C3 120.64(18) . . ?
F4 C4 C5 120.76(18) . . ?
C3 C4 C5 118.60(17) . . ?
O1S C4S C3S 107.8(4) . . ?
O1S C4S H4SA 110.1 . . ?
C3S C4S H4SA 110.1 . . ?
O1S C4S H4SB 110.1 . . ?
C3S C4S H4SB 110.1 . . ?
H4SA C4S H4SB 108.5 . . ?
F5 C5 C4 119.60(17) . . ?
F5 C5 C6 120.58(18) . . ?
C4 C5 C6 119.81(18) . . ?
F6 C6 C1 121.01(16) . . ?
F6 C6 C5 114.91(16) . . ?
C1 C6 C5 124.06(18) . . ?
C8 C7 C12 112.92(17) . . ?
C8 C7 B1 127.38(17) . . ?
C12 C7 B1 119.30(16) . . ?
F8 C8 C9 115.16(16) . . ?
F8 C8 C7 120.78(16) . . ?
C9 C8 C7 124.05(18) . . ?
F9 C9 C10 119.49(17) . . ?
F9 C9 C8 120.38(18) . . ?
C10 C9 C8 120.10(18) . . ?
F10 C10 C9 120.95(19) . . ?
F10 C10 C11 120.54(19) . . ?
C9 C10 C11 118.51(17) . . ?
F11 C11 C12 120.85(18) . . ?
F11 C11 C10 119.83(17) . . ?
C12 C11 C10 119.32(19) . . ?
F12 C12 C11 116.09(17) . . ?
F12 C12 C7 118.81(16) . . ?
C11 C12 C7 125.10(18) . . ?
C14 C13 C18 113.83(16) . . ?
C14 C13 B1 126.56(16) . . ?
C18 C13 B1 119.48(16) . . ?
F14 C14 C15 115.35(17) . . ?
F14 C14 C13 120.78(16) . . ?
C15 C14 C13 123.86(17) . . ?
F15 C15 C16 119.54(17) . . ?
F15 C15 C14 120.74(17) . . ?
C16 C15 C14 119.70(18) . . ?
F16 C16 C15 119.93(18) . . ?
F16 C16 C17 120.71(18) . . ?
C15 C16 C17 119.35(17) . . ?
F17 C17 C16 120.08(17) . . ?
F17 C17 C18 120.59(18) . . ?
C16 C17 C18 119.32(18) . . ?
F18 C18 C17 115.92(16) . . ?
F18 C18 C13 120.13(16) . . ?
C17 C18 C13 123.91(18) . . ?
O2 C19 O1 124.08(18) . . ?
O2 C19 C20 122.41(17) . . ?
O1 C19 C20 113.50(16) . . ?
C19 C20 C21 111.38(15) . . ?
C19 C20 H20A 109.4 . . ?
C21 C20 H20A 109.4 . . ?
C19 C20 H20B 109.4 . . ?
C21 C20 H20B 109.4 . . ?
H20A C20 H20B 108.0 . . ?
C22 C21 C20 113.48(15) . . ?
C22 C21 H21A 108.9 . . ?
C20 C21 H21A 108.9 . . ?
C22 C21 H21B 108.9 . . ?
C20 C21 H21B 108.9 . . ?
H21A C21 H21B 107.7 . . ?
C23 C22 C21 108.33(15) . . ?
C23 C22 H22A 110.0 . . ?
C21 C22 H22A 110.0 . . ?
C23 C22 H22B 110.0 . . ?
C21 C22 H22B 110.0 . . ?
H22A C22 H22B 108.4 . . ?
C22 C23 N1 114.40(15) . . ?
C22 C23 H23A 108.7 . . ?
N1 C23 H23A 108.7 . . ?
C22 C23 H23B 108.7 . . ?
N1 C23 H23B 108.7 . . ?
H23A C23 H23B 107.6 . . ?
N1 C24 H24A 109.5 . . ?
N1 C24 H24B 109.5 . . ?
H24A C24 H24B 109.5 . . ?
N1 C24 H24C 109.5 . . ?
H24A C24 H24C 109.5 . . ?
H24B C24 H24C 109.5 . . ?
N1 C25 H25A 109.5 . . ?
N1 C25 H25B 109.5 . . ?
H25A C25 H25B 109.5 . . ?
N1 C25 H25C 109.5 . . ?
H25A C25 H25C 109.5 . . ?
H25B C25 H25C 109.5 . . ?
C31 C26 C27 120.67(19) . . ?
C31 C26 N1 120.91(19) . . ?
C27 C26 N1 118.41(17) . . ?
C26 C27 C28 119.3(2) . . ?
C26 C27 H27A 120.4 . . ?
C28 C27 H27A 120.4 . . ?
C29 C28 C27 120.1(2) . . ?
C29 C28 H28A 119.9 . . ?
C27 C28 H28A 119.9 . . ?
C30 C29 C28 119.9(2) . . ?
C30 C29 H29A 120.1 . . ?
C28 C29 H29A 120.1 . . ?
C29 C30 C31 120.5(2) . . ?
C29 C30 H30A 119.7 . . ?
C31 C30 H30A 119.7 . . ?
C26 C31 C30 119.5(2) . . ?
C26 C31 H31A 120.3 . . ?
C30 C31 H31A 120.3 . . ?

loop_
_geom_bond_atom_site_label_1
_geom_bond_atom_site_label_2
_geom_bond_distance
_geom_bond_site_symmetry_2
_geom_bond_publ_flag
B1 O1 1.511(2) . ?
B1 C1 1.647(3) . ?
B1 C7 1.647(3) . ?
B1 C13 1.652(3) . ?
N1 C26 1.504(2) . ?
N1 C24 1.504(3) . ?
N1 C25 1.512(2) . ?
N1 C23 1.524(2) . ?
O1 C19 1.315(2) . ?
O1S C4S 1.337(5) . ?
O1S C1S 1.475(5) . ?
O2 C19 1.221(2) . ?
F2 C2 1.351(2) . ?
F3 C3 1.351(2) . ?
F4 C4 1.340(2) . ?
F5 C5 1.341(2) . ?
F6 C6 1.352(2) . ?
F8 C8 1.354(2) . ?
F9 C9 1.350(2) . ?
F10 C10 1.340(2) . ?
F11 C11 1.350(2) . ?
F12 C12 1.363(2) . ?
F14 C14 1.353(2) . ?
F15 C15 1.350(2) . ?
F16 C16 1.346(2) . ?
F17 C17 1.348(2) . ?
F18 C18 1.351(2) . ?
C1 C6 1.380(3) . ?
C1 C2 1.389(3) . ?
C1S C2S 1.448(5) . ?
C1S H1SA 0.9900 . ?
C1S H1SB 0.9900 . ?
C2 C3 1.382(3) . ?
C2S C3S 1.442(5) . ?
C2S H2SA 0.9900 . ?
C2S H2SB 0.9900 . ?
C3 C4 1.370(3) . ?
C3S C4S 1.423(6) . ?
C3S H3SA 0.9900 . ?
C3S H3SB 0.9900 . ?
C4 C5 1.373(3) . ?
C4S H4SA 0.9900 . ?
C4S H4SB 0.9900 . ?
C5 C6 1.386(3) . ?
C7 C8 1.385(3) . ?
C7 C12 1.388(3) . ?
C8 C9 1.384(3) . ?
C9 C10 1.369(3) . ?
C10 C11 1.379(3) . ?
C11 C12 1.372(3) . ?
C13 C14 1.385(3) . ?
C13 C18 1.393(3) . ?
C14 C15 1.381(3) . ?
C15 C16 1.369(3) . ?
C16 C17 1.373(3) . ?
C17 C18 1.381(3) . ?
C19 C20 1.509(3) . ?
C20 C21 1.529(3) . ?
C20 H20A 0.9900 . ?
C20 H20B 0.9900 . ?
C21 C22 1.529(3) . ?
C21 H21A 0.9900 . ?
C21 H21B 0.9900 . ?
C22 C23 1.517(3) . ?
C22 H22A 0.9900 . ?
C22 H22B 0.9900 . ?
C23 H23A 0.9900 . ?
C23 H23B 0.9900 . ?
C24 H24A 0.9800 . ?
C24 H24B 0.9800 . ?
C24 H24C 0.9800 . ?
C25 H25A 0.9800 . ?
C25 H25B 0.9800 . ?
C25 H25C 0.9800 . ?
C26 C31 1.373(3) . ?
C26 C27 1.384(3) . ?
C27 C28 1.388(3) . ?
C27 H27A 0.9500 . ?
C28 C29 1.383(3) . ?
C28 H28A 0.9500 . ?
C29 C30 1.370(4) . ?
C29 H29A 0.9500 . ?
C30 C31 1.387(3) . ?
C30 H30A 0.9500 . ?
C31 H31A 0.9500 . ?
